data_1521076
loop_
_publ_author_name
'Giester, G.'

_publ_section_title
;
 Syntheses and crystal structures of the new compounds Ba Fe2 (Se O3)4, Ag
 Fe (Se O3)2 and Rb Fe (Se O4) (Se O3)
;
_journal_name_full 'Journal of Alloys Compd.'
_journal_page_first 71
_journal_page_last 76
_journal_volume 308
_journal_year 2000
_chemical_formula_sum 'Fe O7 Rb Se2'
_chemical_name_systematic 'Rb Fe (Se O3) (Se O4)'
_space_group_IT_number 166
_symmetry_space_group_name_Hall '-R 3 2"'
_symmetry_space_group_name_H-M 'R -3 m :H'
_cell_angle_alpha 90
_cell_angle_beta 90
_cell_angle_gamma 120
_cell_formula_units_Z 6
_cell_length_a 5.339
_cell_length_b 5.339
_cell_length_c 41.206
_cell_volume 1017.211
_citation_journal_id_ASTM JALCEU
_cod_data_source_file Giester_JALCEU_2000_1403.cif
_cod_data_source_block Fe1O7Rb1Se2
_cod_original_formula_sum 'Fe1 O7 Rb1 Se2'
_cod_database_code 1521076

loop_
_symmetry_equiv_pos_as_xyz
x,y,z
-y,x-y,z
-x+y,-x,z
y,x,-z
-x,-x+y,-z
x-y,-y,-z
-x,-y,-z
y,-x+y,-z
x-y,x,-z
-y,-x,z
x,x-y,z
-x+y,y,z
x+2/3,y+1/3,z+1/3
-y+2/3,x-y+1/3,z+1/3
-x+y+2/3,-x+1/3,z+1/3
y+2/3,x+1/3,-z+1/3
-x+2/3,-x+y+1/3,-z+1/3
x-y+2/3,-y+1/3,-z+1/3
-x+2/3,-y+1/3,-z+1/3
y+2/3,-x+y+1/3,-z+1/3
x-y+2/3,x+1/3,-z+1/3
-y+2/3,-x+1/3,z+1/3
x+2/3,x-y+1/3,z+1/3
-x+y+2/3,y+1/3,z+1/3
x+1/3,y+2/3,z+2/3
-y+1/3,x-y+2/3,z+2/3
-x+y+1/3,-x+2/3,z+2/3
y+1/3,x+2/3,-z+2/3
-x+1/3,-x+y+2/3,-z+2/3
x-y+1/3,-y+2/3,-z+2/3
-x+1/3,-y+2/3,-z+2/3
y+1/3,-x+y+2/3,-z+2/3
x-y+1/3,x+2/3,-z+2/3
-y+1/3,-x+2/3,z+2/3
x+1/3,x-y+2/3,z+2/3
-x+y+1/3,y+2/3,z+2/3

loop_
_atom_site_label
_atom_site_type_symbol
_atom_site_fract_x
_atom_site_fract_y
_atom_site_fract_z
_atom_site_occupancy
_atom_site_U_iso_or_equiv
O2 O-2 0.8408 0.1592 0.20872 1 0.0
Rb1 Rb+1 0 0 0 1 0.0
O1 O-2 0 0 0.65254 1 0.0
Se1 Se+4 0 0 0.22851 1 0.0
Se2 Se+6 0 0 0.61347 1 0.0
Fe1 Fe+3 0 0 0.0988 1 0.0
O3 O-2 0.1639 0.3278 0.6004 1 0.0
Rb2 Rb+1 0 0 0.5 1 0.0
